data_1544752
loop_
_publ_author_name
'Creutz, Sidney E.'
'Peters, Jonas C.'

_publ_section_title
;
 Exploring secondary-sphere interactions in Fe-N x H y complexes relevant
 to N2 fixation.
;
_journal_issue 3
_journal_name_full 'Chemical science'
_journal_page_first 2321
_journal_page_last 2328
_journal_paper_doi 10.1039/c6sc04805f
_journal_volume 8
_journal_year 2017
_chemical_formula_sum 'C43 H65 Fe N3 Na O2 P3 Si'
_chemical_formula_weight 855.82
_chemical_name_common 'Compound 6'
_chemical_name_systematic {[SiP(iPr)2P(NMe)]FeN2}{Na(THF)2}
_chemical_properties_physical ', Air-sensitive,Moisture-sensitive'
_space_group_crystal_system monoclinic
_space_group_IT_number 14
_space_group_name_Hall '-P 2ybc'
_space_group_name_H-M_alt 'P 1 21/c 1'
_symmetry_space_group_name_Hall '-P 2ybc'
_symmetry_space_group_name_H-M 'P 1 21/c 1'
_atom_sites_solution_hydrogens geom
_audit_creation_method SHELXL-2013
_audit_update_record
;
2016-10-24 deposited with the CCDC.
2016-12-08 downloaded from the CCDC.
;
_cell_angle_alpha 90
_cell_angle_beta 90.860(8)
_cell_angle_gamma 90
_cell_formula_units_Z 4
_cell_length_a 13.454(5)
_cell_length_b 10.208(4)
_cell_length_c 32.264(14)
_cell_measurement_reflns_used 9974
_cell_measurement_temperature 100(2)
_cell_measurement_theta_max 35.11
_cell_measurement_theta_min 2.50
_cell_volume 4431(3)
_computing_structure_refinement 'SHELXL-2013 (Sheldrick, 2013)'
_diffrn_ambient_temperature 100(2)
_diffrn_measured_fraction_theta_full 1.010
_diffrn_measured_fraction_theta_max 0.992
_diffrn_measurement_device_type 'Bruker APEX-II CCD'
_diffrn_measurement_method '\f and \w scans'
_diffrn_radiation_type MoK\a
_diffrn_radiation_wavelength 0.71073
_diffrn_reflns_av_R_equivalents 0.0795
_diffrn_reflns_av_unetI/netI 0.0880
_diffrn_reflns_Laue_measured_fraction_full 1.010
_diffrn_reflns_Laue_measured_fraction_max 0.992
_diffrn_reflns_limit_h_max 22
_diffrn_reflns_limit_h_min -23
_diffrn_reflns_limit_k_max 17
_diffrn_reflns_limit_k_min -17
_diffrn_reflns_limit_l_max 55
_diffrn_reflns_limit_l_min -54
_diffrn_reflns_number 108180
_diffrn_reflns_point_group_measured_fraction_full 1.010
_diffrn_reflns_point_group_measured_fraction_max 0.992
_diffrn_reflns_theta_full 25.000
_diffrn_reflns_theta_max 37.925
_diffrn_reflns_theta_min 1.631
_exptl_absorpt_coefficient_mu 0.524
_exptl_absorpt_correction_T_max .7475
_exptl_absorpt_correction_T_min .6595
_exptl_absorpt_correction_type multi-scan
_exptl_crystal_colour 'dark red'
_exptl_crystal_density_diffrn 1.283
_exptl_crystal_description block
_exptl_crystal_F_000 1824
_refine_diff_density_max 1.424
_refine_diff_density_min -1.488
_refine_diff_density_rms 0.119
_refine_ls_extinction_method none
_refine_ls_goodness_of_fit_ref 1.055
_refine_ls_hydrogen_treatment constr
_refine_ls_matrix_type full
_refine_ls_number_parameters 496
_refine_ls_number_reflns 23557
_refine_ls_number_restraints 0
_refine_ls_restrained_S_all 1.055
_refine_ls_R_factor_all 0.1237
_refine_ls_R_factor_gt 0.0860
_refine_ls_shift/su_max 0.001
_refine_ls_shift/su_mean 0.000
_refine_ls_structure_factor_coef Fsqd
_refine_ls_weighting_details 'w=1/[\s^2^(Fo^2^)+(0.0559P)^2^+18.3041P] where P=(Fo^2^+2Fc^2^)/3'
_refine_ls_weighting_scheme calc
_refine_ls_wR_factor_gt 0.1956
_refine_ls_wR_factor_ref 0.2116
_reflns_Friedel_coverage 0.000
_reflns_number_gt 16333
_reflns_number_total 23557
_reflns_threshold_expression 'I > 2\s(I)'
_cod_data_source_file c6sc04805f2.cif
_cod_data_source_block a14450_final
_cod_depositor_comments
;Adding full bibliography for 1544751--1544760.cif.

 Adding full bibliography for 1544751--1544760.cif.
;
_cod_database_code 1544752
_shelx_space_group_comment
;
The symmetry employed for this shelxl refinement is uniquely defined
by the following loop, which should always be used as a source of
symmetry information in preference to the above space-group names.
They are only intended as comments.
;
_shelxl_version_number 2013-3

loop_
_space_group_symop_operation_xyz
'x, y, z'
'-x, y+1/2, -z+1/2'
'-x, -y, -z'
'x, -y-1/2, z-1/2'

loop_
_atom_site_label
_atom_site_type_symbol
_atom_site_fract_x
_atom_site_fract_y
_atom_site_fract_z
_atom_site_U_iso_or_equiv
_atom_site_adp_type
_atom_site_occupancy
_atom_site_site_symmetry_order
_atom_site_calc_flag
_atom_site_refinement_flags_posn
_atom_site_refinement_flags_adp
Fe01 Fe 0.30121(3) 0.29434(4) 0.36372(2) 0.01126(7) Uani 1 1 d . .
P02 P 0.38284(6) 0.16579(8) 0.40729(2) 0.01334(13) Uani 1 1 d . .
P03 P 0.25362(6) 0.19406(8) 0.30730(2) 0.01294(13) Uani 1 1 d . .
P04 P 0.21805(6) 0.46717(8) 0.38455(3) 0.01384(13) Uani 1 1 d . .
Si1 Si 0.16930(6) 0.18953(8) 0.39081(3) 0.01302(14) Uani 1 1 d . .
Na06 Na 0.61937(11) 0.55127(15) 0.32515(4) 0.0203(3) Uani 1 1 d . .
O007 O 0.6885(2) 0.6590(3) 0.38007(8) 0.0288(6) Uani 1 1 d . .
N008 N 0.4681(2) 0.4396(3) 0.32955(9) 0.0193(5) Uani 1 1 d . .
N009 N 0.3974(2) 0.2293(3) 0.22720(8) 0.0164(5) Uani 1 1 d . .
O00A O 0.7264(2) 0.3821(3) 0.31696(10) 0.0327(7) Uani 1 1 d . .
N00B N 0.40271(19) 0.3819(3) 0.34296(8) 0.0140(4) Uani 1 1 d . .
C00C C 0.0993(2) 0.4361(3) 0.41027(10) 0.0149(5) Uani 1 1 d . .
C00D C 0.0701(2) 0.3046(3) 0.41126(10) 0.0171(5) Uani 1 1 d . .
C00E C 0.3875(3) 0.6030(4) 0.41416(12) 0.0231(6) Uani 1 1 d . .
H00A H 0.4227 0.5190 0.4151 0.035 Uiso 1 1 calc R U
H00B H 0.4169 0.6626 0.4348 0.035 Uiso 1 1 calc R U
H00C H 0.3932 0.6415 0.3865 0.035 Uiso 1 1 calc R U
C00F C 0.0786(3) 0.5418(4) 0.32285(12) 0.0259(7) Uani 1 1 d . .
H00D H 0.0896 0.4514 0.3137 0.039 Uiso 1 1 calc R U
H00E H 0.0648 0.5974 0.2987 0.039 Uiso 1 1 calc R U
H00F H 0.0218 0.5444 0.3415 0.039 Uiso 1 1 calc R U
C00G C 0.3067(2) 0.0820(3) 0.44623(9) 0.0166(5) Uani 1 1 d . .
C00H C 0.2303(2) 0.2830(3) 0.25734(9) 0.0164(5) Uani 1 1 d . .
H00G H 0.1977 0.2231 0.2372 0.020 Uiso 1 1 calc R U
H00H H 0.1848 0.3575 0.2622 0.020 Uiso 1 1 calc R U
C00I C 0.4268(2) 0.1472(3) 0.26323(10) 0.0161(5) Uani 1 1 d . .
H00I H 0.4948 0.1472 0.2762 0.019 Uiso 1 1 calc R U
C00J C 0.1425(2) 0.0893(3) 0.31117(10) 0.0168(5) Uani 1 1 d . .
C00K C 0.3280(2) 0.3339(3) 0.23936(10) 0.0170(5) Uani 1 1 d . .
H00J H 0.3124 0.3887 0.2148 0.020 Uiso 1 1 calc R U
H00K H 0.3613 0.3906 0.2602 0.020 Uiso 1 1 calc R U
C00L C -0.0800(3) 0.3691(4) 0.44708(12) 0.0237(7) Uani 1 1 d . .
H00L H -0.1415 0.3463 0.4593 0.028 Uiso 1 1 calc R U
C00M C 0.0284(3) -0.0122(4) 0.35805(12) 0.0245(7) Uani 1 1 d . .
H00M H 0.0033 -0.0232 0.3852 0.029 Uiso 1 1 calc R U
C00N C 0.1411(3) 0.0142(4) 0.46298(12) 0.0246(7) Uani 1 1 d . .
H00N H 0.0714 0.0173 0.4578 0.030 Uiso 1 1 calc R U
C00O C 0.1054(2) 0.0778(3) 0.35149(10) 0.0157(5) Uani 1 1 d . .
C00P C -0.0212(2) 0.2728(4) 0.42923(11) 0.0205(6) Uani 1 1 d . .
H00P H -0.0432 0.1844 0.4292 0.025 Uiso 1 1 calc R U
C00Q C 0.3384(2) 0.0762(3) 0.28116(10) 0.0164(5) Uani 1 1 d . .
H00O H 0.3620 0.0099 0.3014 0.020 Uiso 1 1 calc R U
H00Q H 0.3017 0.0302 0.2587 0.020 Uiso 1 1 calc R U
C00R C 0.2042(2) 0.0847(3) 0.43763(10) 0.0174(5) Uani 1 1 d . .
C00S C 0.1709(3) 0.5915(3) 0.34556(11) 0.0194(6) Uani 1 1 d . .
H00S H 0.1527 0.6731 0.3609 0.023 Uiso 1 1 calc R U
C00T C 0.4953(3) 0.2147(4) 0.43878(10) 0.0214(6) Uani 1 1 d . .
H00T H 0.5242 0.1322 0.4505 0.026 Uiso 1 1 calc R U
C00U C 0.3502(3) -0.0834(3) 0.37303(11) 0.0208(6) Uani 1 1 d . .
H00R H 0.3327 -0.1296 0.3985 0.031 Uiso 1 1 calc R U
H00U H 0.3706 -0.1469 0.3521 0.031 Uiso 1 1 calc R U
H00V H 0.2924 -0.0342 0.3627 0.031 Uiso 1 1 calc R U
C00V C 0.6906(3) 0.6302(4) 0.42379(12) 0.0271(7) Uani 1 1 d . .
H00W H 0.7304 0.5504 0.4295 0.032 Uiso 1 1 calc R U
H00X H 0.6225 0.6165 0.4341 0.032 Uiso 1 1 calc R U
C00W C 0.5746(3) 0.2740(4) 0.41100(13) 0.0276(7) Uani 1 1 d . .
H00Y H 0.5889 0.2132 0.3883 0.041 Uiso 1 1 calc R U
H H 0.6354 0.2896 0.4273 0.041 Uiso 1 1 calc R U
HA H 0.5503 0.3570 0.3995 0.041 Uiso 1 1 calc R U
C00X C 0.2671(3) 0.5242(5) 0.46790(11) 0.0291(8) Uani 1 1 d . .
H00Z H 0.1986 0.5354 0.4772 0.044 Uiso 1 1 calc R U
HB H 0.3125 0.5702 0.4869 0.044 Uiso 1 1 calc R U
HC H 0.2838 0.4307 0.4676 0.044 Uiso 1 1 calc R U
C00Y C 0.0235(3) -0.0701(5) 0.28599(14) 0.0308(8) Uani 1 1 d . .
H00 H -0.0053 -0.1187 0.2638 0.037 Uiso 1 1 calc R U
C00Z C 0.3435(3) 0.0083(4) 0.47992(11) 0.0228(6) Uani 1 1 d . .
H0AA H 0.4129 0.0073 0.4859 0.027 Uiso 1 1 calc R U
C010 C 0.1012(3) 0.0166(4) 0.27847(12) 0.0259(7) Uani 1 1 d . .
H010 H 0.1261 0.0263 0.2512 0.031 Uiso 1 1 calc R U
C011 C 0.2772(2) 0.5810(3) 0.42390(11) 0.0195(6) Uani 1 1 d . .
H011 H 0.2421 0.6673 0.4227 0.023 Uiso 1 1 calc R U
C012 C -0.0486(3) 0.4991(4) 0.44700(12) 0.0241(7) Uani 1 1 d . .
H012 H -0.0878 0.5646 0.4598 0.029 Uiso 1 1 calc R U
C013 C 0.0407(3) 0.5334(4) 0.42813(12) 0.0226(6) Uani 1 1 d . .
H013 H 0.0613 0.6223 0.4275 0.027 Uiso 1 1 calc R U
C014 C -0.0115(3) -0.0854(4) 0.32563(15) 0.0313(8) Uani 1 1 d . .
H014 H -0.0632 -0.1463 0.3308 0.038 Uiso 1 1 calc R U
C015 C 0.4749(3) 0.3036(4) 0.47523(12) 0.0296(8) Uani 1 1 d . .
H01A H 0.4522 0.3892 0.4651 0.044 Uiso 1 1 calc R U
H01B H 0.5359 0.3148 0.4918 0.044 Uiso 1 1 calc R U
H01C H 0.4232 0.2644 0.4924 0.044 Uiso 1 1 calc R U
C016 C 0.8075(4) 0.7996(5) 0.41108(14) 0.0357(9) Uani 1 1 d . .
H01D H 0.8105 0.8965 0.4115 0.043 Uiso 1 1 calc R U
H01E H 0.8755 0.7644 0.4153 0.043 Uiso 1 1 calc R U
C017 C 0.2792(3) -0.0629(4) 0.50447(12) 0.0275(8) Uani 1 1 d . .
H017 H 0.3046 -0.1128 0.5271 0.033 Uiso 1 1 calc R U
C018 C 0.4368(2) 0.0124(3) 0.38226(11) 0.0187(6) Uani 1 1 d . .
H018 H 0.4632 0.0401 0.3548 0.022 Uiso 1 1 calc R U
C019 C 0.7381(3) 0.7487(4) 0.44412(12) 0.0294(8) Uani 1 1 d . .
H01F H 0.7755 0.7238 0.4696 0.035 Uiso 1 1 calc R U
H01G H 0.6875 0.8152 0.4512 0.035 Uiso 1 1 calc R U
C01A C 0.4863(3) 0.2900(4) 0.21015(12) 0.0238(7) Uani 1 1 d . .
H01H H 0.5505 0.2769 0.2250 0.029 Uiso 1 1 calc R U
H01I H 0.4790 0.3743 0.1953 0.029 Uiso 1 1 calc R U
C01B C 0.2505(3) 0.6267(4) 0.31402(11) 0.0249(7) Uani 1 1 d . .
H01J H 0.3107 0.6564 0.3287 0.037 Uiso 1 1 calc R U
H01K H 0.2258 0.6968 0.2959 0.037 Uiso 1 1 calc R U
H01L H 0.2661 0.5493 0.2973 0.037 Uiso 1 1 calc R U
C01C C 0.1780(3) -0.0612(4) 0.49588(13) 0.0315(9) Uani 1 1 d . .
H01M H 0.1339 -0.1111 0.5123 0.038 Uiso 1 1 calc R U
C01D C 0.5199(3) -0.0627(4) 0.40411(13) 0.0265(7) Uani 1 1 d . .
H01N H 0.5794 -0.0076 0.4060 0.040 Uiso 1 1 calc R U
H01O H 0.5349 -0.1422 0.3884 0.040 Uiso 1 1 calc R U
H01P H 0.4989 -0.0867 0.4321 0.040 Uiso 1 1 calc R U
C01E C 0.7884(4) 0.1667(6) 0.3119(2) 0.0516(14) Uani 1 1 d . .
H01Q H 0.7751 0.1219 0.3384 0.062 Uiso 1 1 calc R U
H01R H 0.8010 0.1002 0.2902 0.062 Uiso 1 1 calc R U
C01F C 0.7035(4) 0.2556(5) 0.29947(17) 0.0420(11) Uani 1 1 d . .
H01S H 0.6975 0.2614 0.2689 0.050 Uiso 1 1 calc R U
H01T H 0.6401 0.2220 0.3105 0.050 Uiso 1 1 calc R U
C01G C 0.7637(5) 0.7523(8) 0.37198(15) 0.070(2) Uani 1 1 d . .
H01U H 0.7350 0.8268 0.3562 0.084 Uiso 1 1 calc R U
H01V H 0.8159 0.7117 0.3549 0.084 Uiso 1 1 calc R U
C01H C 0.8741(4) 0.2605(6) 0.3162(2) 0.0522(15) Uani 1 1 d . .
H01W H 0.9040 0.2792 0.2889 0.063 Uiso 1 1 calc R U
H01X H 0.9260 0.2258 0.3353 0.063 Uiso 1 1 calc R U
C01I C 0.8253(4) 0.3809(6) 0.3338(2) 0.0495(14) Uani 1 1 d . .
H01Y H 0.8242 0.3763 0.3645 0.059 Uiso 1 1 calc R U
HD H 0.8617 0.4609 0.3256 0.059 Uiso 1 1 calc R U

loop_
_atom_site_aniso_label
_atom_site_aniso_U_11
_atom_site_aniso_U_22
_atom_site_aniso_U_33
_atom_site_aniso_U_23
_atom_site_aniso_U_13
_atom_site_aniso_U_12
Fe01 0.01016(16) 0.01164(16) 0.01203(15) 0.00107(14) 0.00165(13) -0.00020(14)
P02 0.0111(3) 0.0145(3) 0.0144(3) 0.0019(3) -0.0009(2) 0.0001(2)
P03 0.0112(3) 0.0146(3) 0.0131(3) 0.0005(2) 0.0012(2) -0.0015(2)
P04 0.0119(3) 0.0139(3) 0.0158(3) 0.0002(3) 0.0025(2) 0.0004(2)
Si1 0.0124(3) 0.0120(3) 0.0147(3) 0.0029(3) 0.0031(3) 0.0002(3)
Na06 0.0172(6) 0.0229(7) 0.0207(6) 0.0039(5) -0.0004(5) -0.0046(5)
O007 0.0268(13) 0.0373(15) 0.0224(12) 0.0002(11) 0.0003(10) -0.0112(12)
N008 0.0154(12) 0.0209(13) 0.0217(12) 0.0006(10) 0.0028(9) -0.0053(10)
N009 0.0174(12) 0.0151(11) 0.0168(11) 0.0000(9) 0.0047(9) 0.0004(9)
O00A 0.0266(14) 0.0365(16) 0.0348(15) -0.0034(12) -0.0085(11) 0.0104(12)
N00B 0.0129(10) 0.0154(11) 0.0137(10) -0.0006(8) -0.0001(8) -0.0018(8)
C00C 0.0102(11) 0.0165(12) 0.0181(12) 0.0014(10) 0.0037(9) 0.0023(9)
C00D 0.0156(12) 0.0197(13) 0.0161(12) 0.0041(11) 0.0059(9) 0.0019(11)
C00E 0.0209(15) 0.0238(16) 0.0246(15) -0.0030(12) 0.0003(12) -0.0058(13)
C00F 0.0204(15) 0.0318(19) 0.0252(16) 0.0048(14) -0.0034(12) 0.0035(14)
C00G 0.0162(12) 0.0199(13) 0.0138(11) 0.0038(10) 0.0021(10) 0.0023(11)
C00H 0.0166(12) 0.0171(13) 0.0154(12) 0.0015(10) 0.0007(9) 0.0043(10)
C00I 0.0114(11) 0.0183(13) 0.0188(13) -0.0001(10) 0.0024(9) -0.0007(10)
C00J 0.0120(12) 0.0186(13) 0.0196(13) 0.0006(11) -0.0008(10) -0.0024(10)
C00K 0.0197(13) 0.0165(12) 0.0147(12) 0.0025(10) 0.0027(10) 0.0010(10)
C00L 0.0171(14) 0.0276(17) 0.0266(16) 0.0021(13) 0.0116(12) 0.0021(12)
C00M 0.0179(14) 0.0261(17) 0.0298(17) -0.0002(14) 0.0078(12) -0.0060(12)
C00N 0.0170(14) 0.0293(18) 0.0277(16) 0.0129(14) 0.0051(12) 0.0013(12)
C00O 0.0071(10) 0.0190(13) 0.0213(13) 0.0020(10) 0.0046(9) -0.0029(9)
C00P 0.0153(13) 0.0206(15) 0.0260(15) 0.0046(12) 0.0088(11) 0.0002(11)
C00Q 0.0188(13) 0.0139(12) 0.0165(12) 0.0007(10) 0.0021(10) -0.0031(10)
C00R 0.0140(12) 0.0201(13) 0.0184(13) 0.0053(10) 0.0044(10) -0.0005(10)
C00S 0.0223(15) 0.0144(13) 0.0216(14) 0.0019(11) 0.0025(11) 0.0028(11)
C00T 0.0230(15) 0.0216(15) 0.0194(13) 0.0042(12) -0.0055(11) -0.0052(12)
C00U 0.0206(14) 0.0181(14) 0.0239(15) 0.0024(11) 0.0008(11) -0.0004(11)
C00V 0.0247(17) 0.0298(18) 0.0267(17) 0.0028(14) 0.0011(13) -0.0041(14)
C00W 0.0191(15) 0.0307(19) 0.0329(19) 0.0058(15) -0.0028(13) -0.0053(13)
C00X 0.0236(17) 0.046(2) 0.0183(14) -0.0044(15) 0.0021(12) 0.0021(16)
C00Y 0.0210(17) 0.039(2) 0.0326(19) -0.0045(16) -0.0039(14) -0.0142(15)
C00Z 0.0208(15) 0.0282(17) 0.0193(14) 0.0080(12) 0.0000(11) 0.0058(13)
C010 0.0200(15) 0.0339(19) 0.0238(16) -0.0031(14) -0.0013(12) -0.0108(14)
C011 0.0163(13) 0.0187(14) 0.0233(14) -0.0058(11) 0.0001(11) -0.0036(11)
C012 0.0185(15) 0.0253(17) 0.0287(17) -0.0012(13) 0.0091(12) 0.0069(12)
C013 0.0178(14) 0.0224(15) 0.0278(16) -0.0028(13) 0.0067(12) 0.0034(12)
C014 0.0223(17) 0.0283(19) 0.043(2) -0.0030(17) 0.0020(15) -0.0150(15)
C015 0.035(2) 0.0303(19) 0.0237(16) -0.0028(14) -0.0077(14) -0.0028(16)
C016 0.039(2) 0.037(2) 0.0311(19) 0.0046(17) -0.0042(17) -0.0177(19)
C017 0.0261(17) 0.0330(19) 0.0237(16) 0.0151(14) 0.0027(13) 0.0036(14)
C018 0.0170(13) 0.0182(14) 0.0210(14) 0.0030(11) 0.0026(11) 0.0059(11)
C019 0.0319(19) 0.0321(19) 0.0240(16) -0.0001(14) -0.0006(14) -0.0032(16)
C01A 0.0200(15) 0.0227(16) 0.0292(16) 0.0035(13) 0.0096(12) -0.0032(12)
C01B 0.0308(18) 0.0230(16) 0.0210(15) 0.0039(12) 0.0033(13) -0.0039(14)
C01C 0.0275(18) 0.037(2) 0.0303(18) 0.0198(16) 0.0077(14) 0.0011(16)
C01D 0.0236(16) 0.0258(17) 0.0300(18) -0.0004(14) -0.0042(14) 0.0085(13)
C01E 0.043(3) 0.041(3) 0.071(4) -0.001(3) -0.009(3) 0.005(2)
C01F 0.029(2) 0.049(3) 0.048(3) -0.018(2) -0.0120(19) 0.009(2)
C01G 0.077(4) 0.108(5) 0.026(2) -0.013(3) 0.013(2) -0.073(4)
C01H 0.027(2) 0.045(3) 0.085(4) 0.014(3) 0.001(2) 0.011(2)
C01I 0.031(2) 0.047(3) 0.070(4) -0.007(3) -0.024(2) 0.008(2)

loop_
_atom_type_symbol
_atom_type_description
_atom_type_scat_dispersion_real
_atom_type_scat_dispersion_imag
_atom_type_scat_source
C C 0.0033 0.0016 'International Tables Vol C Tables 4.2.6.8 and 6.1.1.4'
H H 0.0000 0.0000 'International Tables Vol C Tables 4.2.6.8 and 6.1.1.4'
Fe Fe 0.3463 0.8444 'International Tables Vol C Tables 4.2.6.8 and 6.1.1.4'
N N 0.0061 0.0033 'International Tables Vol C Tables 4.2.6.8 and 6.1.1.4'
Na Na 0.0362 0.0249 'International Tables Vol C Tables 4.2.6.8 and 6.1.1.4'
O O 0.0106 0.0060 'International Tables Vol C Tables 4.2.6.8 and 6.1.1.4'
P P 0.1023 0.0942 'International Tables Vol C Tables 4.2.6.8 and 6.1.1.4'
Si Si 0.0817 0.0704 'International Tables Vol C Tables 4.2.6.8 and 6.1.1.4'

loop_
_geom_angle_atom_site_label_1
_geom_angle_atom_site_label_2
_geom_angle_atom_site_label_3
_geom_angle
_geom_angle_site_symmetry_1
_geom_angle_site_symmetry_3
N00B Fe01 P03 98.04(9) . .
N00B Fe01 P04 96.27(10) . .
P03 Fe01 P04 119.22(4) . .
N00B Fe01 P02 99.32(9) . .
P03 Fe01 P02 113.01(4) . .
P04 Fe01 P02 122.24(4) . .
N00B Fe01 Si1 177.96(9) . .
P03 Fe01 Si1 82.98(4) . .
P04 Fe01 Si1 81.69(4) . .
P02 Fe01 Si1 81.84(4) . .
C00G P02 C00T 101.92(15) . .
C00G P02 C018 97.27(15) . .
C00T P02 C018 97.95(16) . .
C00G P02 Fe01 115.73(11) . .
C00T P02 Fe01 125.20(12) . .
C018 P02 Fe01 114.03(11) . .
C00J P03 C00Q 99.13(15) . .
C00J P03 C00H 102.33(15) . .
C00Q P03 C00H 91.11(14) . .
C00J P03 Fe01 116.41(11) . .
C00Q P03 Fe01 120.43(11) . .
C00H P03 Fe01 122.38(11) . .
C00C P04 C011 99.38(15) . .
C00C P04 C00S 97.51(15) . .
C011 P04 C00S 99.67(16) . .
C00C P04 Fe01 116.68(11) . .
C011 P04 Fe01 119.20(12) . .
C00S P04 Fe01 120.17(11) . .
C00O Si1 C00D 106.79(15) . .
C00O Si1 C00R 107.20(15) . .
C00D Si1 C00R 103.74(14) . .
C00O Si1 Fe01 112.07(10) . .
C00D Si1 Fe01 113.64(11) . .
C00R Si1 Fe01 112.80(11) . .
O00A Na06 O007 101.92(13) . .
O00A Na06 N008 100.98(13) . .
O007 Na06 N008 122.34(12) . .
O00A Na06 N009 121.91(12) . 2_655
O007 Na06 N009 101.97(12) . 2_655
N008 Na06 N009 109.09(12) . 2_655
O00A Na06 C01A 149.66(12) . 2_655
O007 Na06 C01A 95.04(13) . 2_655
N008 Na06 C01A 90.63(12) . 2_655
N009 Na06 C01A 28.57(9) 2_655 2_655
O00A Na06 C00I 104.76(11) . 2_655
O007 Na06 C00I 130.13(12) . 2_655
N008 Na06 C00I 92.73(11) . 2_655
N009 Na06 C00I 28.56(9) 2_655 2_655
C01A Na06 C00I 46.21(9) 2_655 2_655
C01G O007 C00V 108.3(3) . .
C01G O007 Na06 117.8(3) . .
C00V O007 Na06 131.8(2) . .
N00B N008 Na06 160.9(3) . .
C01A N009 C00K 108.6(3) . .
C01A N009 C00I 108.9(3) . .
C00K N009 C00I 111.3(2) . .
C01A N009 Na06 96.9(2) . 2_645
C00K N009 Na06 131.1(2) . 2_645
C00I N009 Na06 98.03(19) . 2_645
C01I O00A C01F 109.4(4) . .
C01I O00A Na06 123.5(3) . .
C01F O00A Na06 126.6(3) . .
N008 N00B Fe01 179.5(3) . .
C013 C00C C00D 120.8(3) . .
C013 C00C P04 124.3(3) . .
C00D C00C P04 114.9(2) . .
C00C C00D C00P 118.6(3) . .
C00C C00D Si1 112.7(2) . .
C00P C00D Si1 128.6(3) . .
C011 C00E H00A 109.5 . .
C011 C00E H00B 109.5 . .
H00A C00E H00B 109.5 . .
C011 C00E H00C 109.5 . .
H00A C00E H00C 109.5 . .
H00B C00E H00C 109.5 . .
C00S C00F H00D 109.5 . .
C00S C00F H00E 109.5 . .
H00D C00F H00E 109.5 . .
C00S C00F H00F 109.5 . .
H00D C00F H00F 109.5 . .
H00E C00F H00F 109.5 . .
C00R C00G C00Z 119.8(3) . .
C00R C00G P02 114.3(2) . .
C00Z C00G P02 125.6(3) . .
C00K C00H P03 110.8(2) . .
C00K C00H H00G 109.5 . .
P03 C00H H00G 109.5 . .
C00K C00H H00H 109.5 . .
P03 C00H H00H 109.5 . .
H00G C00H H00H 108.1 . .
N009 C00I C00Q 111.6(3) . .
N009 C00I Na06 53.41(15) . 2_645
C00Q C00I Na06 93.04(19) . 2_645
N009 C00I H00I 124.0 . .
C00Q C00I H00I 124.0 . .
Na06 C00I H00I 124.0 2_645 .
C010 C00J C00O 120.8(3) . .
C010 C00J P03 124.7(3) . .
C00O C00J P03 114.2(2) . .
N009 C00K C00H 113.8(3) . .
N009 C00K H00J 108.8 . .
C00H C00K H00J 108.8 . .
N009 C00K H00K 108.8 . .
C00H C00K H00K 108.8 . .
H00J C00K H00K 107.7 . .
C00P C00L C012 119.8(3) . .
C00P C00L H00L 120.1 . .
C012 C00L H00L 120.1 . .
C014 C00M C00O 121.2(3) . .
C014 C00M H00M 119.4 . .
C00O C00M H00M 119.4 . .
C00R C00N C01C 121.3(3) . .
C00R C00N H00N 119.3 . .
C01C C00N H00N 119.3 . .
C00M C00O C00J 117.9(3) . .
C00M C00O Si1 128.3(3) . .
C00J C00O Si1 113.9(2) . .
C00L C00P C00D 120.9(3) . .
C00L C00P H00P 119.5 . .
C00D C00P H00P 119.5 . .
C00I C00Q P03 110.6(2) . .
C00I C00Q H00O 109.5 . .
P03 C00Q H00O 109.5 . .
C00I C00Q H00Q 109.5 . .
P03 C00Q H00Q 109.5 . .
H00O C00Q H00Q 108.1 . .
C00N C00R C00G 118.7(3) . .
C00N C00R Si1 127.8(3) . .
C00G C00R Si1 113.4(2) . .
C00F C00S C01B 109.4(3) . .
C00F C00S P04 111.1(2) . .
C01B C00S P04 111.6(2) . .
C00F C00S H00S 108.2 . .
C01B C00S H00S 108.2 . .
P04 C00S H00S 108.2 . .
C015 C00T C00W 110.8(3) . .
C015 C00T P02 115.2(3) . .
C00W C00T P02 110.6(2) . .
C015 C00T H00T 106.6 . .
C00W C00T H00T 106.6 . .
P02 C00T H00T 106.6 . .
C018 C00U H00R 109.5 . .
C018 C00U H00U 109.5 . .
H00R C00U H00U 109.5 . .
C018 C00U H00V 109.5 . .
H00R C00U H00V 109.5 . .
H00U C00U H00V 109.5 . .
O007 C00V C019 105.2(3) . .
O007 C00V H00W 110.7 . .
C019 C00V H00W 110.7 . .
O007 C00V H00X 110.7 . .
C019 C00V H00X 110.7 . .
H00W C00V H00X 108.8 . .
C00T C00W H00Y 109.5 . .
C00T C00W H 109.5 . .
H00Y C00W H 109.5 . .
C00T C00W HA 109.5 . .
H00Y C00W HA 109.5 . .
H C00W HA 109.5 . .
C011 C00X H00Z 109.5 . .
C011 C00X HB 109.5 . .
H00Z C00X HB 109.5 . .
C011 C00X HC 109.5 . .
H00Z C00X HC 109.5 . .
HB C00X HC 109.5 . .
C014 C00Y C010 120.1(4) . .
C014 C00Y H00 120.0 . .
C010 C00Y H00 120.0 . .
C017 C00Z C00G 120.4(3) . .
C017 C00Z H0AA 119.8 . .
C00G C00Z H0AA 119.8 . .
C00Y C010 C00J 119.7(4) . .
C00Y C010 H010 120.1 . .
C00J C010 H010 120.1 . .
C00E C011 C00X 110.0(3) . .
C00E C011 P04 110.5(2) . .
C00X C011 P04 110.2(3) . .
C00E C011 H011 108.7 . .
C00X C011 H011 108.7 . .
P04 C011 H011 108.7 . .
C00L C012 C013 120.1(3) . .
C00L C012 H012 119.9 . .
C013 C012 H012 119.9 . .
C00C C013 C012 119.7(3) . .
C00C C013 H013 120.2 . .
C012 C013 H013 120.2 . .
C00Y C014 C00M 120.3(3) . .
C00Y C014 H014 119.8 . .
C00M C014 H014 119.8 . .
C00T C015 H01A 109.5 . .
C00T C015 H01B 109.5 . .
H01A C015 H01B 109.5 . .
C00T C015 H01C 109.5 . .
H01A C015 H01C 109.5 . .
H01B C015 H01C 109.5 . .
C01G C016 C019 104.4(4) . .
C01G C016 H01D 110.9 . .
C019 C016 H01D 110.9 . .
C01G C016 H01E 110.9 . .
C019 C016 H01E 110.9 . .
H01D C016 H01E 108.9 . .
C01C C017 C00Z 119.9(3) . .
C01C C017 H017 120.1 . .
C00Z C017 H017 120.1 . .
C01D C018 C00U 108.5(3) . .
C01D C018 P02 119.9(3) . .
C00U C018 P02 108.0(2) . .
C01D C018 H018 106.6 . .
C00U C018 H018 106.6 . .
P02 C018 H018 106.6 . .
C00V C019 C016 103.2(3) . .
C00V C019 H01F 111.1 . .
C016 C019 H01F 111.1 . .
C00V C019 H01G 111.1 . .
C016 C019 H01G 111.1 . .
H01F C019 H01G 109.1 . .
N009 C01A Na06 54.52(17) . 2_645
N009 C01A H01H 118.3 . .
Na06 C01A H01H 118.3 2_645 .
N009 C01A H01I 118.3 . .
Na06 C01A H01I 118.3 2_645 .
H01H C01A H01I 115.5 . .
C00S C01B H01J 109.5 . .
C00S C01B H01K 109.5 . .
H01J C01B H01K 109.5 . .
C00S C01B H01L 109.5 . .
H01J C01B H01L 109.5 . .
H01K C01B H01L 109.5 . .
C017 C01C C00N 119.8(3) . .
C017 C01C H01M 120.1 . .
C00N C01C H01M 120.1 . .
C018 C01D H01N 109.5 . .
C018 C01D H01O 109.5 . .
H01N C01D H01O 109.5 . .
C018 C01D H01P 109.5 . .
H01N C01D H01P 109.5 . .
H01O C01D H01P 109.5 . .
C01H C01E C01F 102.6(5) . .
C01H C01E H01Q 111.2 . .
C01F C01E H01Q 111.2 . .
C01H C01E H01R 111.2 . .
C01F C01E H01R 111.2 . .
H01Q C01E H01R 109.2 . .
O00A C01F C01E 106.2(4) . .
O00A C01F H01S 110.5 . .
C01E C01F H01S 110.5 . .
O00A C01F H01T 110.5 . .
C01E C01F H01T 110.5 . .
H01S C01F H01T 108.7 . .
O007 C01G C016 110.0(4) . .
O007 C01G H01U 109.7 . .
C016 C01G H01U 109.7 . .
O007 C01G H01V 109.7 . .
C016 C01G H01V 109.7 . .
H01U C01G H01V 108.2 . .
C01E C01H C01I 102.5(4) . .
C01E C01H H01W 111.3 . .
C01I C01H H01W 111.3 . .
C01E C01H H01X 111.3 . .
C01I C01H H01X 111.3 . .
H01W C01H H01X 109.2 . .
O00A C01I C01H 105.7(4) . .
O00A C01I H01Y 110.6 . .
C01H C01I H01Y 110.6 . .
O00A C01I HD 110.6 . .
C01H C01I HD 110.6 . .
H01Y C01I HD 108.7 . .

loop_
_geom_bond_atom_site_label_1
_geom_bond_atom_site_label_2
_geom_bond_distance
_geom_bond_site_symmetry_2
Fe01 N00B 1.772(3) .
Fe01 P03 2.1763(11) .
Fe01 P04 2.1997(11) .
Fe01 P02 2.2041(10) .
Fe01 Si1 2.2592(11) .
P02 C00G 1.844(3) .
P02 C00T 1.878(3) .
P02 C018 1.910(3) .
P03 C00J 1.844(3) .
P03 C00Q 1.868(3) .
P03 C00H 1.872(3) .
P04 C00C 1.839(3) .
P04 C011 1.888(3) .
P04 C00S 1.890(3) .
Si1 C00O 1.901(3) .
Si1 C00D 1.903(3) .
Si1 C00R 1.905(3) .
Na06 O00A 2.266(3) .
Na06 O007 2.273(3) .
Na06 N008 2.339(3) .
Na06 N009 2.489(3) 2_655
Na06 C01A 3.035(4) 2_655
Na06 C00I 3.070(4) 2_655
O007 C01G 1.416(6) .
O007 C00V 1.441(5) .
N008 N00B 1.149(4) .
N009 C01A 1.462(4) .
N009 C00K 1.476(4) .
N009 C00I 1.482(4) .
N009 Na06 2.489(3) 2_645
O00A C01I 1.431(5) .
O00A C01F 1.441(6) .
C00C C013 1.398(5) .
C00C C00D 1.400(5) .
C00D C00P 1.404(4) .
C00E C011 1.538(5) .
C00E H00A 0.9800 .
C00E H00B 0.9800 .
C00E H00C 0.9800 .
C00F C00S 1.520(5) .
C00F H00D 0.9800 .
C00F H00E 0.9800 .
C00F H00F 0.9800 .
C00G C00R 1.403(5) .
C00G C00Z 1.406(4) .
C00H C00K 1.536(5) .
C00H H00G 0.9900 .
C00H H00H 0.9900 .
C00I C00Q 1.515(4) .
C00I Na06 3.070(4) 2_645
C00I H00I 1.0000 .
C00J C010 1.398(5) .
C00J C00O 1.405(4) .
C00K H00J 0.9900 .
C00K H00K 0.9900 .
C00L C00P 1.392(5) .
C00L C012 1.392(6) .
C00L H00L 0.9500 .
C00M C014 1.387(6) .
C00M C00O 1.403(5) .
C00M H00M 0.9500 .
C00N C00R 1.388(5) .
C00N C01C 1.396(5) .
C00N H00N 0.9500 .
C00P H00P 0.9500 .
C00Q H00O 0.9900 .
C00Q H00Q 0.9900 .
C00S C01B 1.532(5) .
C00S H00S 1.0000 .
C00T C015 1.514(6) .
C00T C00W 1.528(5) .
C00T H00T 1.0000 .
C00U C018 1.547(5) .
C00U H00R 0.9800 .
C00U H00U 0.9800 .
C00U H00V 0.9800 .
C00V C019 1.514(6) .
C00V H00W 0.9900 .
C00V H00X 0.9900 .
C00W H00Y 0.9800 .
C00W H 0.9800 .
C00W HA 0.9800 .
C00X C011 1.541(5) .
C00X H00Z 0.9800 .
C00X HB 0.9800 .
C00X HC 0.9800 .
C00Y C014 1.379(6) .
C00Y C010 1.394(5) .
C00Y H00 0.9500 .
C00Z C017 1.388(5) .
C00Z H0AA 0.9500 .
C010 H010 0.9500 .
C011 H011 1.0000 .
C012 C013 1.399(5) .
C012 H012 0.9500 .
C013 H013 0.9500 .
C014 H014 0.9500 .
C015 H01A 0.9800 .
C015 H01B 0.9800 .
C015 H01C 0.9800 .
C016 C01G 1.466(6) .
C016 C019 1.519(6) .
C016 H01D 0.9900 .
C016 H01E 0.9900 .
C017 C01C 1.386(6) .
C017 H017 0.9500 .
C018 C01D 1.520(5) .
C018 H018 1.0000 .
C019 H01F 0.9900 .
C019 H01G 0.9900 .
C01A Na06 3.035(4) 2_645
C01A H01H 0.9900 .
C01A H01I 0.9900 .
C01B H01J 0.9800 .
C01B H01K 0.9800 .
C01B H01L 0.9800 .
C01C H01M 0.9500 .
C01D H01N 0.9800 .
C01D H01O 0.9800 .
C01D H01P 0.9800 .
C01E C01H 1.503(8) .
C01E C01F 1.508(7) .
C01E H01Q 0.9900 .
C01E H01R 0.9900 .
C01F H01S 0.9900 .
C01F H01T 0.9900 .
C01G H01U 0.9900 .
C01G H01V 0.9900 .
C01H C01I 1.509(8) .
C01H H01W 0.9900 .
C01H H01X 0.9900 .
C01I H01Y 0.9900 .
C01I HD 0.9900 .

loop_
_geom_torsion_atom_site_label_1
_geom_torsion_atom_site_label_2
_geom_torsion_atom_site_label_3
_geom_torsion_atom_site_label_4
_geom_torsion
_geom_torsion_site_symmetry_1
_geom_torsion_site_symmetry_4
C011 P04 C00C C013 45.5(3) . .
C00S P04 C00C C013 -55.6(3) . .
Fe01 P04 C00C C013 175.0(3) . .
C011 P04 C00C C00D -134.1(3) . .
C00S P04 C00C C00D 124.8(3) . .
Fe01 P04 C00C C00D -4.5(3) . .
C013 C00C C00D C00P 2.3(5) . .
P04 C00C C00D C00P -178.1(3) . .
C013 C00C C00D Si1 -173.1(3) . .
P04 C00C C00D Si1 6.5(3) . .
C00T P02 C00G C00R 153.6(3) . .
C018 P02 C00G C00R -106.7(3) . .
Fe01 P02 C00G C00R 14.5(3) . .
C00T P02 C00G C00Z -32.9(4) . .
C018 P02 C00G C00Z 66.9(3) . .
Fe01 P02 C00G C00Z -172.0(3) . .
C00J P03 C00H C00K -157.9(2) . .
C00Q P03 C00H C00K -58.3(2) . .
Fe01 P03 C00H C00K 69.5(2) . .
C01A N009 C00I C00Q -177.3(3) . .
C00K N009 C00I C00Q 63.0(3) . .
Na06 N009 C00I C00Q -77.1(2) 2_645 .
C01A N009 C00I Na06 -100.2(2) . 2_645
C00K N009 C00I Na06 140.1(3) . 2_645
C00Q P03 C00J C010 -48.8(3) . .
C00H P03 C00J C010 44.4(3) . .
Fe01 P03 C00J C010 -179.5(3) . .
C00Q P03 C00J C00O 125.8(3) . .
C00H P03 C00J C00O -141.0(2) . .
Fe01 P03 C00J C00O -4.9(3) . .
C01A N009 C00K C00H 179.2(3) . .
C00I N009 C00K C00H -60.9(3) . .
Na06 N009 C00K C00H 61.7(3) 2_645 .
P03 C00H C00K N009 64.8(3) . .
C014 C00M C00O C00J -1.5(6) . .
C014 C00M C00O Si1 178.9(3) . .
C010 C00J C00O C00M 2.3(5) . .
P03 C00J C00O C00M -172.5(3) . .
C010 C00J C00O Si1 -178.1(3) . .
P03 C00J C00O Si1 7.1(3) . .
C012 C00L C00P C00D 0.4(6) . .
C00C C00D C00P C00L -2.3(5) . .
Si1 C00D C00P C00L 172.3(3) . .
N009 C00I C00Q P03 -70.0(3) . .
Na06 C00I C00Q P03 -121.60(16) 2_645 .
C00J P03 C00Q C00I 164.3(2) . .
C00H P03 C00Q C00I 61.6(2) . .
Fe01 P03 C00Q C00I -67.6(2) . .
C01C C00N C00R C00G -1.6(6) . .
C01C C00N C00R Si1 178.5(3) . .
C00Z C00G C00R C00N 0.2(5) . .
P02 C00G C00R C00N 174.2(3) . .
C00Z C00G C00R Si1 -179.9(3) . .
P02 C00G C00R Si1 -6.0(3) . .
C00C P04 C00S C00F -49.9(3) . .
C011 P04 C00S C00F -150.8(3) . .
Fe01 P04 C00S C00F 77.1(3) . .
C00C P04 C00S C01B -172.3(3) . .
C011 P04 C00S C01B 86.8(3) . .
Fe01 P04 C00S C01B -45.4(3) . .
C00G P02 C00T C015 -59.6(3) . .
C018 P02 C00T C015 -158.8(3) . .
Fe01 P02 C00T C015 74.2(3) . .
C00G P02 C00T C00W 173.8(3) . .
C018 P02 C00T C00W 74.6(3) . .
Fe01 P02 C00T C00W -52.4(3) . .
C01G O007 C00V C019 23.8(6) . .
Na06 O007 C00V C019 -173.6(3) . .
C00R C00G C00Z C017 0.7(6) . .
P02 C00G C00Z C017 -172.5(3) . .
C014 C00Y C010 C00J -0.9(7) . .
C00O C00J C010 C00Y -1.1(6) . .
P03 C00J C010 C00Y 173.1(3) . .
C00C P04 C011 C00E 169.2(3) . .
C00S P04 C011 C00E -91.4(3) . .
Fe01 P04 C011 C00E 41.4(3) . .
C00C P04 C011 C00X 47.5(3) . .
C00S P04 C011 C00X 146.8(3) . .
Fe01 P04 C011 C00X -80.4(3) . .
C00P C00L C012 C013 1.6(6) . .
C00D C00C C013 C012 -0.4(5) . .
P04 C00C C013 C012 -179.9(3) . .
C00L C012 C013 C00C -1.6(6) . .
C010 C00Y C014 C00M 1.7(7) . .
C00O C00M C014 C00Y -0.5(7) . .
C00G C00Z C017 C01C -0.2(6) . .
O007 C00V C019 C016 -30.0(4) . .
C01G C016 C019 C00V 25.0(6) . .
C00K N009 C01A Na06 -137.7(3) . 2_645
C00I N009 C01A Na06 101.0(2) . 2_645
C00Z C017 C01C C00N -1.1(7) . .
C00R C00N C01C C017 2.1(7) . .
C01I O00A C01F C01E 8.4(6) . .
Na06 O00A C01F C01E -164.0(4) . .
C01H C01E C01F O00A -28.1(6) . .
C00V O007 C01G C016 -7.7(8) . .
Na06 O007 C01G C016 -173.1(4) . .
C019 C016 C01G O007 -11.5(8) . .
C01F C01E C01H C01I 36.2(6) . .
C01F O00A C01I C01H 15.0(6) . .
Na06 O00A C01I C01H -172.4(4) . .
C01E C01H C01I O00A -32.1(7) . .
